data_7029945
loop_
_publ_author_name
'Bortoluzzi, Marco'
'Guazzelli, Nicola'
'Marchetti, Fabio'
'Pampaloni, Guido'
'Zacchini, Stefano'

_publ_section_title
;
 Convenient synthesis of fluoride-alkoxides of Nb(V) and Ta(V): a
 spectroscopic, crystallographic and computational study.
;
_journal_issue 41
_journal_name_full 'Dalton transactions (Cambridge, England : 2003)'
_journal_page_first 12898
_journal_page_last 12906
_journal_paper_doi 10.1039/c2dt31453c
_journal_volume 41
_journal_year 2012
_chemical_formula_sum 'C39 H37 F9 Nb3 O6'
_chemical_formula_weight 1051.42
_chemical_name_systematic
;
?
;
_space_group_IT_number 2
_symmetry_cell_setting triclinic
_symmetry_space_group_name_Hall '-P 1'
_symmetry_space_group_name_H-M 'P -1'
_atom_sites_solution_hydrogens geom
_atom_sites_solution_primary direct
_atom_sites_solution_secondary difmap
_audit_creation_method SHELXL-97
_cell_angle_alpha 83.930(2)
_cell_angle_beta 75.313(2)
_cell_angle_gamma 86.150(2)
_cell_formula_units_Z 2
_cell_length_a 9.5980(18)
_cell_length_b 11.661(2)
_cell_length_c 18.367(3)
_cell_measurement_reflns_used 1677
_cell_measurement_temperature 100(2)
_cell_measurement_theta_max 19.836
_cell_measurement_theta_min 2.188
_cell_volume 1975.6(6)
_computing_cell_refinement 'APEX2 (Bruker AXS, 2006)'
_computing_data_collection 'APEX2 (Bruker AXS, 2006)'
_computing_data_reduction 'SAINT (Bruker AXS, 2004)'
_computing_molecular_graphics 'ORTEPIII (Johnson, 1996)'
_computing_publication_material 'XCIF (Bruker AXS, 2001)'
_computing_structure_refinement 'SHELXL-97 (Sheldrick, 1997)'
_computing_structure_solution 'SHELXS-97 (Sheldrick, 1990)'
_diffrn_ambient_temperature 100(2)
_diffrn_measured_fraction_theta_full 0.997
_diffrn_measured_fraction_theta_max 0.997
_diffrn_measurement_device_type 'CCD area detector'
_diffrn_measurement_method 'phi and omega scans'
_diffrn_radiation_monochromator graphite
_diffrn_radiation_source 'fine-focus sealed tube'
_diffrn_radiation_type MoK\a
_diffrn_radiation_wavelength 0.71073
_diffrn_reflns_av_R_equivalents 0.1081
_diffrn_reflns_av_sigmaI/netI 0.1483
_diffrn_reflns_limit_h_max 11
_diffrn_reflns_limit_h_min -11
_diffrn_reflns_limit_k_max 13
_diffrn_reflns_limit_k_min -13
_diffrn_reflns_limit_l_max 21
_diffrn_reflns_limit_l_min -21
_diffrn_reflns_number 18800
_diffrn_reflns_theta_full 25.03
_diffrn_reflns_theta_max 25.03
_diffrn_reflns_theta_min 1.76
_exptl_absorpt_coefficient_mu 0.944
_exptl_absorpt_correction_T_max 0.9033
_exptl_absorpt_correction_T_min 0.8485
_exptl_absorpt_correction_type empirical
_exptl_absorpt_process_details
;
Data were corrected for Lorentz polarization and absorption
effects (empirical absorption correction SADABS).
R(int) = 0.0859 (selected reflections only, before parameter refinement)
R(int) = 0.0528 (selected reflections only, after parameter refinement)
;
_exptl_crystal_colour orange-yellow
_exptl_crystal_density_diffrn 1.768
_exptl_crystal_density_method 'not measured'
_exptl_crystal_description plate
_exptl_crystal_F_000 1046
_exptl_crystal_size_max 0.18
_exptl_crystal_size_mid 0.15
_exptl_crystal_size_min 0.11
_refine_diff_density_max 0.895
_refine_diff_density_min -0.885
_refine_diff_density_rms 0.135
_refine_ls_extinction_method none
_refine_ls_goodness_of_fit_ref 0.977
_refine_ls_hydrogen_treatment constr
_refine_ls_matrix_type full
_refine_ls_number_parameters 573
_refine_ls_number_reflns 6969
_refine_ls_number_restraints 492
_refine_ls_restrained_S_all 0.957
_refine_ls_R_factor_all 0.1495
_refine_ls_R_factor_gt 0.0585
_refine_ls_shift/su_max 0.000
_refine_ls_shift/su_mean 0.000
_refine_ls_structure_factor_coef Fsqd
_refine_ls_weighting_details 'calc w=1/[\s^2^(Fo^2^)+(0.0661P)^2^+0.0000P] where P=(Fo^2^+2Fc^2^)/3'
_refine_ls_weighting_scheme calc
_refine_ls_wR_factor_gt 0.1219
_refine_ls_wR_factor_ref 0.1550
_reflns_number_gt 3643
_reflns_number_total 6969
_reflns_threshold_expression >2sigma(I)
_cod_data_source_file c2dt31453c.txt
_cod_data_source_block p-1
_cod_original_sg_symbol_H-M P-1
_cod_database_code 7029945

loop_
_symmetry_equiv_pos_as_xyz
'x, y, z'
'-x, -y, -z'

loop_
_atom_site_label
_atom_site_type_symbol
_atom_site_fract_x
_atom_site_fract_y
_atom_site_fract_z
_atom_site_U_iso_or_equiv
_atom_site_adp_type
_atom_site_occupancy
_atom_site_symmetry_multiplicity
_atom_site_calc_flag
_atom_site_refinement_flags
_atom_site_disorder_assembly
_atom_site_disorder_group
Nb1 Nb 0.63711(8) 0.37598(7) 0.21799(5) 0.0313(2) Uani 1 1 d . A .
Nb2 Nb 0.40961(8) 0.18950(7) 0.40466(5) 0.0312(2) Uani 1 1 d . . .
Nb3 Nb 0.35491(9) 0.14271(7) 0.19852(5) 0.0391(3) Uani 1 1 d . B .
F1 F 0.5293(5) 0.3092(4) 0.3250(3) 0.0347(12) Uani 1 1 d . . .
F2 F 0.3310(5) 0.1644(4) 0.3115(3) 0.0367(12) Uani 1 1 d . . .
F3 F 0.5162(5) 0.2584(4) 0.1864(3) 0.0436(14) Uani 1 1 d . . .
F4 F 0.4683(5) 0.4691(4) 0.2253(3) 0.0407(13) Uani 1 1 d . . .
F5 F 0.7607(5) 0.2458(4) 0.2257(3) 0.0585(16) Uani 1 1 d . . .
F6 F 0.2724(5) 0.3155(4) 0.4151(3) 0.0361(12) Uani 1 1 d . . .
F7 F 0.5575(5) 0.0874(4) 0.3585(3) 0.0384(13) Uani 1 1 d . . .
F8 F 0.2358(6) 0.2781(4) 0.2041(3) 0.0559(16) Uani 1 1 d . . .
F9 F 0.5010(6) 0.0349(4) 0.2129(3) 0.0576(16) Uani 1 1 d . . .
O1 O 0.7168(6) 0.4165(5) 0.1191(3) 0.0472(18) Uani 1 1 d D . .
O2 O 0.7356(6) 0.4692(5) 0.2603(3) 0.0386(16) Uani 1 1 d . . .
O3 O 0.4930(6) 0.2280(5) 0.4774(3) 0.0369(15) Uani 1 1 d . . .
O4 O 0.2921(6) 0.0783(5) 0.4597(3) 0.0378(15) Uani 1 1 d . . .
O5 O 0.2112(7) 0.0415(5) 0.2211(4) 0.0530(19) Uani 1 1 d . . .
O6 O 0.3923(7) 0.1489(5) 0.0956(4) 0.057(2) Uani 1 1 d D . .
C11 C 0.7494(17) 0.4196(14) 0.0419(4) 0.066(3) Uani 0.496(8) 1 d PGDU A 1
C12 C 0.8466(18) 0.3309(12) 0.0147(7) 0.076(4) Uani 0.496(8) 1 d PGU A 1
H12 H 0.8800 0.2757 0.0490 0.091 Uiso 0.496(8) 1 calc PR A 1
C13 C 0.8948(16) 0.3229(12) -0.0627(8) 0.086(4) Uani 0.496(8) 1 d PGU A 1
H13 H 0.9612 0.2623 -0.0813 0.103 Uiso 0.496(8) 1 calc PR A 1
C14 C 0.8459(18) 0.4036(15) -0.1129(5) 0.087(4) Uani 0.496(8) 1 d PGU A 1
H14 H 0.8789 0.3981 -0.1658 0.104 Uiso 0.496(8) 1 calc PR A 1
C15 C 0.7487(18) 0.4923(12) -0.0857(7) 0.082(4) Uani 0.496(8) 1 d PGU A 1
H15 H 0.7153 0.5474 -0.1200 0.098 Uiso 0.496(8) 1 calc PR A 1
C16 C 0.7005(16) 0.5003(12) -0.0083(8) 0.072(3) Uani 0.496(8) 1 d PGU A 1
H16 H 0.6341 0.5609 0.0103 0.087 Uiso 0.496(8) 1 calc PR A 1
C11' C 0.7619(17) 0.4107(13) 0.0424(4) 0.066(3) Uani 0.504(8) 1 d PGDU A 2
C12' C 0.8998(14) 0.4240(13) -0.0041(7) 0.077(3) Uani 0.504(8) 1 d PGU A 2
H12' H 0.9799 0.4240 0.0174 0.092 Uiso 0.504(8) 1 calc PR A 2
C13' C 0.9205(14) 0.4372(13) -0.0822(7) 0.081(4) Uani 0.504(8) 1 d PGU A 2
H13' H 1.0147 0.4463 -0.1140 0.097 Uiso 0.504(8) 1 calc PR A 2
C14' C 0.8033(19) 0.4371(13) -0.1138(4) 0.085(4) Uani 0.504(8) 1 d PGU A 2
H14' H 0.8175 0.4461 -0.1671 0.102 Uiso 0.504(8) 1 calc PR A 2
C15' C 0.6654(16) 0.4238(13) -0.0673(8) 0.083(4) Uani 0.504(8) 1 d PGU A 2
H15' H 0.5853 0.4237 -0.0888 0.099 Uiso 0.504(8) 1 calc PR A 2
C16' C 0.6447(13) 0.4106(13) 0.0108(7) 0.074(4) Uani 0.504(8) 1 d PGU A 2
H16' H 0.5504 0.4015 0.0426 0.089 Uiso 0.504(8) 1 calc PR A 2
C21 C 0.8269(9) 0.4908(7) 0.3048(5) 0.0282(19) Uani 1 1 d U A .
C22 C 0.9680(9) 0.4458(7) 0.2880(5) 0.0299(19) Uani 1 1 d U . .
H22 H 1.0032 0.4006 0.2465 0.036 Uiso 1 1 calc R A .
C23 C 1.0556(9) 0.4686(7) 0.3336(5) 0.037(2) Uani 1 1 d U A .
H23 H 1.1521 0.4381 0.3235 0.044 Uiso 1 1 calc R . .
C24 C 1.0049(9) 0.5350(7) 0.3935(5) 0.037(2) Uani 1 1 d U . .
H24 H 1.0670 0.5521 0.4234 0.044 Uiso 1 1 calc R A .
C25 C 0.8641(10) 0.5761(7) 0.4096(5) 0.039(2) Uani 1 1 d U A .
H25 H 0.8283 0.6185 0.4524 0.047 Uiso 1 1 calc R . .
C26 C 0.7732(9) 0.5573(7) 0.3648(5) 0.035(2) Uani 1 1 d U . .
H26 H 0.6772 0.5890 0.3748 0.041 Uiso 1 1 calc R A .
C31 C 0.5307(8) 0.2616(7) 0.5399(5) 0.0253(18) Uani 1 1 d U . .
C32 C 0.5936(8) 0.3657(7) 0.5334(5) 0.034(2) Uani 1 1 d U . .
H32 H 0.6135 0.4130 0.4868 0.041 Uiso 1 1 calc R . .
C33 C 0.6269(9) 0.3994(8) 0.5964(6) 0.039(2) Uani 1 1 d U . .
H33 H 0.6691 0.4716 0.5938 0.047 Uiso 1 1 calc R . .
C34 C 0.5994(9) 0.3294(8) 0.6631(6) 0.041(2) Uani 1 1 d U . .
H34 H 0.6214 0.3535 0.7066 0.050 Uiso 1 1 calc R . .
C35 C 0.5396(9) 0.2240(8) 0.6665(5) 0.039(2) Uani 1 1 d U . .
H35 H 0.5239 0.1747 0.7121 0.047 Uiso 1 1 calc R . .
C36 C 0.5028(9) 0.1894(7) 0.6055(5) 0.0294(19) Uani 1 1 d U . .
H36 H 0.4593 0.1177 0.6083 0.035 Uiso 1 1 calc R . .
C41 C 0.2108(8) -0.0205(7) 0.4848(5) 0.035(2) Uani 1 1 d U . .
C42 C 0.1560(9) -0.0686(7) 0.4344(5) 0.035(2) Uani 1 1 d U . .
H42 H 0.1703 -0.0364 0.3834 0.043 Uiso 1 1 calc R . .
C43 C 0.0786(9) -0.1666(8) 0.4606(6) 0.043(2) Uani 1 1 d U . .
H43 H 0.0383 -0.2023 0.4270 0.052 Uiso 1 1 calc R . .
C44 C 0.0585(10) -0.2137(8) 0.5337(6) 0.045(2) Uani 1 1 d U . .
H44 H 0.0059 -0.2818 0.5499 0.054 Uiso 1 1 calc R . .
C45 C 0.1132(10) -0.1635(8) 0.5833(6) 0.047(2) Uani 1 1 d U . .
H45 H 0.0992 -0.1960 0.6342 0.056 Uiso 1 1 calc R . .
C46 C 0.1897(9) -0.0644(8) 0.5587(5) 0.040(2) Uani 1 1 d U . .
H46 H 0.2273 -0.0272 0.5928 0.048 Uiso 1 1 calc R . .
C51 C 0.0937(10) -0.0266(8) 0.2329(5) 0.040(2) Uani 1 1 d U . .
C52 C 0.1116(10) -0.1425(8) 0.2457(6) 0.047(2) Uani 1 1 d U . .
H52 H 0.2034 -0.1774 0.2469 0.057 Uiso 1 1 calc R . .
C53 C -0.0098(10) -0.2094(8) 0.2570(6) 0.051(2) Uani 1 1 d U . .
H53 H 0.0005 -0.2910 0.2656 0.061 Uiso 1 1 calc R . .
C54 C -0.1400(11) -0.1603(9) 0.2561(6) 0.055(2) Uani 1 1 d U . .
H54 H -0.2217 -0.2064 0.2655 0.066 Uiso 1 1 calc R . .
C55 C -0.1535(11) -0.0443(9) 0.2415(6) 0.061(3) Uani 1 1 d U . .
H55 H -0.2449 -0.0101 0.2386 0.074 Uiso 1 1 calc R . .
C56 C -0.0383(10) 0.0256(8) 0.2307(6) 0.050(2) Uani 1 1 d U . .
H56 H -0.0496 0.1071 0.2221 0.060 Uiso 1 1 calc R . .
C61 C 0.386(2) 0.1918(15) 0.0235(6) 0.074(3) Uani 0.459(10) 1 d PGDU B 1
C62 C 0.4854(19) 0.1483(14) -0.0373(10) 0.081(3) Uani 0.459(10) 1 d PGU B 1
H62 H 0.5613 0.0962 -0.0286 0.097 Uiso 0.459(10) 1 calc PR B 1
C63 C 0.4743(19) 0.1811(16) -0.1106(7) 0.082(4) Uani 0.459(10) 1 d PGU B 1
H63 H 0.5426 0.1515 -0.1522 0.098 Uiso 0.459(10) 1 calc PR B 1
C64 C 0.363(2) 0.2574(15) -0.1233(6) 0.084(3) Uani 0.459(10) 1 d PGU B 1
H64 H 0.3558 0.2798 -0.1734 0.101 Uiso 0.459(10) 1 calc PR B 1
C65 C 0.2636(19) 0.3008(15) -0.0625(10) 0.082(4) Uani 0.459(10) 1 d PGU B 1
H65 H 0.1878 0.3529 -0.0711 0.098 Uiso 0.459(10) 1 calc PR B 1
C66 C 0.2747(19) 0.2680(16) 0.0109(7) 0.076(4) Uani 0.459(10) 1 d PGU B 1
H66 H 0.2064 0.2977 0.0524 0.091 Uiso 0.459(10) 1 calc PR B 1
C61' C 0.3878(18) 0.1814(11) 0.0216(5) 0.073(3) Uani 0.541(10) 1 d PGDU B 2
C62' C 0.5089(14) 0.2200(13) -0.0325(8) 0.078(3) Uani 0.541(10) 1 d PGU B 2
H62' H 0.5990 0.2197 -0.0198 0.094 Uiso 0.541(10) 1 calc PR B 2
C63' C 0.4984(16) 0.2590(13) -0.1052(6) 0.081(3) Uani 0.541(10) 1 d PGU B 2
H63' H 0.5812 0.2854 -0.1421 0.097 Uiso 0.541(10) 1 calc PR B 2
C64' C 0.3667(19) 0.2595(12) -0.1237(5) 0.084(3) Uani 0.541(10) 1 d PGU B 2
H64' H 0.3594 0.2862 -0.1734 0.101 Uiso 0.541(10) 1 calc PR B 2
C65' C 0.2455(15) 0.2209(14) -0.0696(8) 0.084(4) Uani 0.541(10) 1 d PGU B 2
H65' H 0.1554 0.2212 -0.0823 0.101 Uiso 0.541(10) 1 calc PR B 2
C66' C 0.2560(15) 0.1819(13) 0.0030(7) 0.077(4) Uani 0.541(10) 1 d PGU B 2
H66' H 0.1732 0.1555 0.0400 0.092 Uiso 0.541(10) 1 calc PR B 2
C101 C 0.841(4) 0.127(3) 0.051(2) 0.185(15) Uiso 0.50 1 d PDU C -1
H10A H 0.7622 0.1850 0.0652 0.278 Uiso 0.50 1 calc PR C -1
H10B H 0.9290 0.1536 0.0605 0.278 Uiso 0.50 1 calc PR C -1
H10C H 0.8148 0.0540 0.0820 0.278 Uiso 0.50 1 calc PR C -1
C102 C 0.866(5) 0.109(4) -0.033(2) 0.267(16) Uiso 0.50 1 d PDU C -1
H10D H 0.7727 0.0947 -0.0433 0.320 Uiso 0.50 1 calc PR C -1
H10E H 0.9032 0.1804 -0.0637 0.320 Uiso 0.50 1 calc PR C -1
C103 C 0.972(5) 0.008(4) -0.057(2) 0.293(17) Uiso 0.50 1 d PDU C -1
H10F H 0.9188 -0.0639 -0.0483 0.352 Uiso 0.50 1 calc PR C -1
H10G H 1.0178 0.0211 -0.1116 0.352 Uiso 0.50 1 calc PR C -1
C104 C 1.091(6) -0.008(5) -0.0139(19) 0.335(18) Uiso 0.50 1 d PDU C -1
H10H H 1.0760 -0.0810 0.0197 0.402 Uiso 0.50 1 calc PR C -1
H10I H 1.0819 0.0560 0.0183 0.402 Uiso 0.50 1 calc PR C -1
C105 C 1.243(5) -0.012(6) -0.066(3) 0.367(19) Uiso 0.50 1 d PDU C -1
H10J H 1.2826 0.0653 -0.0733 0.440 Uiso 0.50 1 calc PR C -1
H10K H 1.2378 -0.0336 -0.1160 0.440 Uiso 0.50 1 calc PR C -1
C106 C 1.346(5) -0.100(6) -0.034(4) 0.45(3) Uiso 0.50 1 d PDU C -1
H10L H 1.4168 -0.0581 -0.0183 0.672 Uiso 0.50 1 calc PR C -1
H10M H 1.3963 -0.1492 -0.0737 0.672 Uiso 0.50 1 calc PR C -1
H10N H 1.2905 -0.1476 0.0090 0.672 Uiso 0.50 1 calc PR C -1

loop_
_atom_site_aniso_label
_atom_site_aniso_U_11
_atom_site_aniso_U_22
_atom_site_aniso_U_33
_atom_site_aniso_U_23
_atom_site_aniso_U_13
_atom_site_aniso_U_12
Nb1 0.0263(5) 0.0288(5) 0.0401(6) -0.0031(4) -0.0092(4) -0.0073(4)
Nb2 0.0228(5) 0.0314(5) 0.0407(6) 0.0014(4) -0.0111(4) -0.0050(4)
Nb3 0.0352(5) 0.0362(5) 0.0527(6) -0.0091(4) -0.0196(5) -0.0084(4)
F1 0.028(3) 0.039(3) 0.039(3) -0.002(2) -0.009(2) -0.008(2)
F2 0.025(3) 0.039(3) 0.050(3) -0.001(2) -0.015(2) -0.006(2)
F3 0.042(3) 0.043(3) 0.048(4) -0.016(3) -0.007(3) -0.016(3)
F4 0.040(3) 0.031(3) 0.058(4) -0.007(3) -0.025(3) 0.005(2)
F5 0.034(3) 0.047(3) 0.088(5) -0.002(3) -0.007(3) 0.007(3)
F6 0.027(3) 0.031(3) 0.051(3) -0.001(2) -0.013(2) 0.001(2)
F7 0.028(3) 0.037(3) 0.050(3) -0.004(2) -0.009(2) 0.004(2)
F8 0.055(4) 0.053(4) 0.066(4) -0.006(3) -0.030(3) 0.012(3)
F9 0.057(4) 0.038(3) 0.085(5) -0.017(3) -0.029(3) 0.006(3)
O1 0.045(4) 0.058(4) 0.040(4) -0.007(3) -0.006(3) -0.020(3)
O2 0.036(4) 0.034(3) 0.054(4) 0.000(3) -0.025(3) -0.012(3)
O3 0.024(3) 0.050(4) 0.039(4) -0.006(3) -0.012(3) 0.002(3)
O4 0.026(3) 0.041(4) 0.043(4) 0.007(3) -0.005(3) -0.007(3)
O5 0.052(4) 0.059(4) 0.058(5) -0.003(4) -0.024(4) -0.030(4)
O6 0.062(5) 0.054(4) 0.063(5) -0.013(4) -0.025(4) -0.012(4)
C11 0.083(7) 0.062(6) 0.056(6) -0.004(5) -0.017(5) -0.037(6)
C12 0.093(8) 0.072(7) 0.060(7) -0.006(6) -0.009(6) -0.030(6)
C13 0.103(8) 0.082(7) 0.064(7) -0.005(6) -0.002(6) -0.026(7)
C14 0.109(8) 0.084(7) 0.062(7) -0.003(6) -0.007(6) -0.029(7)
C15 0.107(8) 0.077(7) 0.062(7) -0.002(6) -0.014(6) -0.035(7)
C16 0.095(7) 0.069(7) 0.056(6) -0.004(6) -0.018(6) -0.036(6)
C11' 0.084(7) 0.062(6) 0.056(6) -0.004(5) -0.017(5) -0.037(6)
C12' 0.094(7) 0.072(7) 0.062(6) -0.003(6) -0.008(6) -0.032(6)
C13' 0.101(8) 0.081(7) 0.058(7) -0.003(6) -0.008(6) -0.033(7)
C14' 0.105(8) 0.083(7) 0.061(7) -0.005(6) -0.008(6) -0.029(7)
C15' 0.103(8) 0.082(7) 0.064(7) -0.001(6) -0.016(6) -0.036(6)
C16' 0.093(8) 0.074(7) 0.059(6) -0.003(6) -0.019(6) -0.036(6)
C21 0.026(4) 0.024(4) 0.035(5) 0.008(4) -0.012(4) -0.008(3)
C22 0.030(4) 0.026(4) 0.035(5) 0.001(4) -0.009(4) -0.004(4)
C23 0.025(4) 0.038(4) 0.046(5) 0.008(4) -0.010(4) -0.001(4)
C24 0.026(4) 0.044(5) 0.042(5) -0.001(4) -0.012(4) -0.006(4)
C25 0.036(5) 0.040(5) 0.041(5) -0.007(4) -0.005(4) -0.010(4)
C26 0.027(4) 0.028(4) 0.048(5) -0.006(4) -0.008(4) -0.001(4)
C31 0.014(4) 0.029(4) 0.036(5) -0.001(4) -0.012(3) -0.002(3)
C32 0.019(4) 0.027(4) 0.056(5) 0.005(4) -0.011(4) -0.004(3)
C33 0.019(4) 0.033(4) 0.070(6) -0.013(4) -0.016(4) -0.001(4)
C34 0.029(4) 0.044(5) 0.058(5) -0.020(4) -0.021(4) 0.008(4)
C35 0.025(4) 0.043(5) 0.048(5) 0.000(4) -0.011(4) 0.014(4)
C36 0.025(4) 0.026(4) 0.039(5) 0.004(4) -0.012(4) -0.003(3)
C41 0.014(4) 0.037(5) 0.052(5) 0.007(4) -0.009(4) 0.002(4)
C42 0.022(4) 0.043(5) 0.041(5) -0.002(4) -0.009(4) 0.002(4)
C43 0.023(4) 0.042(5) 0.063(5) -0.011(4) -0.006(4) 0.001(4)
C44 0.030(5) 0.034(5) 0.063(6) 0.006(4) -0.001(4) 0.002(4)
C45 0.036(5) 0.041(5) 0.057(6) 0.012(4) -0.007(4) 0.006(4)
C46 0.023(4) 0.044(5) 0.053(5) 0.004(4) -0.012(4) 0.006(4)
C51 0.028(4) 0.036(4) 0.059(5) -0.006(4) -0.017(4) -0.003(4)
C52 0.032(5) 0.043(5) 0.066(5) -0.004(4) -0.013(4) 0.004(4)
C53 0.040(5) 0.043(5) 0.068(6) -0.004(5) -0.010(5) -0.004(4)
C54 0.033(5) 0.056(5) 0.080(6) -0.011(5) -0.017(5) -0.012(4)
C55 0.031(5) 0.062(5) 0.091(6) -0.001(5) -0.019(5) 0.005(5)
C56 0.035(5) 0.032(5) 0.080(6) -0.005(4) -0.010(5) 0.005(4)
C61 0.098(7) 0.074(7) 0.057(6) -0.016(6) -0.024(6) -0.021(6)
C62 0.106(7) 0.080(7) 0.061(6) -0.015(6) -0.024(6) -0.017(6)
C63 0.109(7) 0.083(7) 0.058(6) -0.012(6) -0.024(6) -0.014(6)
C64 0.108(7) 0.088(7) 0.061(6) -0.011(6) -0.026(6) -0.014(6)
C65 0.107(8) 0.083(7) 0.062(7) -0.011(7) -0.026(6) -0.015(7)
C66 0.102(8) 0.077(7) 0.058(6) -0.016(6) -0.027(6) -0.017(7)
C61' 0.097(7) 0.072(7) 0.056(6) -0.016(6) -0.024(6) -0.020(6)
C62' 0.103(7) 0.079(7) 0.059(6) -0.016(6) -0.023(6) -0.023(6)
C63' 0.106(7) 0.083(7) 0.060(6) -0.013(6) -0.024(6) -0.019(6)
C64' 0.108(7) 0.088(7) 0.062(6) -0.011(6) -0.026(6) -0.014(6)
C65' 0.108(8) 0.090(7) 0.063(6) -0.012(6) -0.029(6) -0.016(7)
C66' 0.103(8) 0.082(7) 0.056(6) -0.016(6) -0.030(6) -0.022(7)

loop_
_atom_type_symbol
_atom_type_description
_atom_type_scat_dispersion_real
_atom_type_scat_dispersion_imag
_atom_type_scat_source
C C 0.0033 0.0016 'International Tables Vol C Tables 4.2.6.8 and 6.1.1.4'
H H 0.0000 0.0000 'International Tables Vol C Tables 4.2.6.8 and 6.1.1.4'
O O 0.0106 0.0060 'International Tables Vol C Tables 4.2.6.8 and 6.1.1.4'
F F 0.0171 0.0103 'International Tables Vol C Tables 4.2.6.8 and 6.1.1.4'
Nb Nb -2.0727 0.6215 'International Tables Vol C Tables 4.2.6.8 and 6.1.1.4'

loop_
_geom_angle_atom_site_label_1
_geom_angle_atom_site_label_2
_geom_angle_atom_site_label_3
_geom_angle
O1 Nb1 O2 99.4(3)
O1 Nb1 F4 96.7(3)
O2 Nb1 F4 98.0(2)
O1 Nb1 F5 95.5(3)
O2 Nb1 F5 94.5(2)
F4 Nb1 F5 160.8(2)
O1 Nb1 F3 89.0(2)
O2 Nb1 F3 171.4(2)
F4 Nb1 F3 82.72(19)
F5 Nb1 F3 82.8(2)
O1 Nb1 F1 170.6(2)
O2 Nb1 F1 89.9(2)
F4 Nb1 F1 83.0(2)
F5 Nb1 F1 82.6(2)
F3 Nb1 F1 81.69(18)
O4 Nb2 O3 99.5(3)
O4 Nb2 F7 95.9(2)
O3 Nb2 F7 97.6(2)
O4 Nb2 F6 98.0(2)
O3 Nb2 F6 94.8(2)
F7 Nb2 F6 159.6(2)
O4 Nb2 F1 169.3(2)
O3 Nb2 F1 91.2(2)
F7 Nb2 F1 82.14(19)
F6 Nb2 F1 81.39(19)
O4 Nb2 F2 88.7(2)
O3 Nb2 F2 171.8(2)
F7 Nb2 F2 81.97(19)
F6 Nb2 F2 83.52(19)
F1 Nb2 F2 80.65(17)
O5 Nb3 O6 98.0(3)
O5 Nb3 F9 96.2(3)
O6 Nb3 F9 98.5(3)
O5 Nb3 F8 96.7(3)
O6 Nb3 F8 93.6(3)
F9 Nb3 F8 160.8(2)
O5 Nb3 F2 91.9(2)
O6 Nb3 F2 169.5(2)
F9 Nb3 F2 84.0(2)
F8 Nb3 F2 81.5(2)
O5 Nb3 F3 173.2(2)
O6 Nb3 F3 88.8(2)
F9 Nb3 F3 82.5(2)
F8 Nb3 F3 82.9(2)
F2 Nb3 F3 81.35(18)
Nb1 F1 Nb2 155.9(2)
Nb3 F2 Nb2 153.3(2)
Nb1 F3 Nb3 157.7(3)
C11 O1 C11' 6.4(11)
C11 O1 Nb1 161.4(7)
C11' O1 Nb1 160.4(7)
C21 O2 Nb1 154.3(5)
C31 O3 Nb2 169.5(5)
C41 O4 Nb2 165.4(6)
C51 O5 Nb3 173.1(6)
C61 O6 C61' 5.3(11)
C61 O6 Nb3 157.4(10)
C61' O6 Nb3 161.9(8)
O1 C11 C12 112.3(12)
O1 C11 C16 127.7(12)
C12 C11 C16 120.0
C11 C12 C13 120.0
C11 C12 H12 120.0
C13 C12 H12 120.0
C12 C13 C14 120.0
C12 C13 H13 120.0
C14 C13 H13 120.0
C15 C14 C13 120.0
C15 C14 H14 120.0
C13 C14 H14 120.0
C14 C15 C16 120.0
C14 C15 H15 120.0
C16 C15 H15 120.0
C15 C16 C11 120.0
C15 C16 H16 120.0
C11 C16 H16 120.0
O1 C11' C12' 128.2(11)
O1 C11' C16' 110.8(11)
C12' C11' C16' 120.0
C11' C12' C13' 120.0
C11' C12' H12' 120.0
C13' C12' H12' 120.0
C12' C13' C14' 120.0
C12' C13' H13' 120.0
C14' C13' H13' 120.0
C15' C14' C13' 120.0
C15' C14' H14' 120.0
C13' C14' H14' 120.0
C14' C15' C16' 120.0
C14' C15' H15' 120.0
C16' C15' H15' 120.0
C15' C16' C11' 120.0
C15' C16' H16' 120.0
C11' C16' H16' 120.0
C26 C21 C22 122.1(8)
C26 C21 O2 118.3(7)
C22 C21 O2 119.5(8)
C23 C22 C21 118.0(8)
C23 C22 H22 121.0
C21 C22 H22 121.0
C24 C23 C22 121.1(8)
C24 C23 H23 119.5
C22 C23 H23 119.5
C25 C24 C23 119.5(8)
C25 C24 H24 120.2
C23 C24 H24 120.2
C24 C25 C26 121.4(9)
C24 C25 H25 119.3
C26 C25 H25 119.3
C25 C26 C21 117.8(8)
C25 C26 H26 121.1
C21 C26 H26 121.1
C32 C31 C36 123.1(8)
C32 C31 O3 118.4(8)
C36 C31 O3 118.5(7)
C31 C32 C33 117.9(9)
C31 C32 H32 121.1
C33 C32 H32 121.1
C34 C33 C32 120.5(8)
C34 C33 H33 119.8
C32 C33 H33 119.8
C33 C34 C35 119.6(9)
C33 C34 H34 120.2
C35 C34 H34 120.2
C36 C35 C34 121.2(9)
C36 C35 H35 119.4
C34 C35 H35 119.4
C35 C36 C31 117.7(8)
C35 C36 H36 121.2
C31 C36 H36 121.2
C42 C41 C46 122.6(9)
C42 C41 O4 118.4(8)
C46 C41 O4 119.0(8)
C41 C42 C43 116.8(9)
C41 C42 H42 121.6
C43 C42 H42 121.6
C44 C43 C42 121.8(9)
C44 C43 H43 119.1
C42 C43 H43 119.1
C45 C44 C43 120.3(9)
C45 C44 H44 119.8
C43 C44 H44 119.8
C44 C45 C46 119.1(10)
C44 C45 H45 120.5
C46 C45 H45 120.5
C41 C46 C45 119.3(9)
C41 C46 H46 120.3
C45 C46 H46 120.3
C52 C51 C56 121.9(9)
C52 C51 O5 119.3(8)
C56 C51 O5 118.9(8)
C51 C52 C53 117.9(9)
C51 C52 H52 121.0
C53 C52 H52 121.0
C54 C53 C52 121.3(9)
C54 C53 H53 119.4
C52 C53 H53 119.4
C53 C54 C55 119.3(9)
C53 C54 H54 120.4
C55 C54 H54 120.4
C54 C55 C56 121.8(10)
C54 C55 H55 119.1
C56 C55 H55 119.1
C51 C56 C55 117.8(9)
C51 C56 H56 121.1
C55 C56 H56 121.1
O6 C61 C62 118.2(14)
O6 C61 C66 121.6(14)
C62 C61 C66 120.0
C63 C62 C61 120.0
C63 C62 H62 120.0
C61 C62 H62 120.0
C62 C63 C64 120.0
C62 C63 H63 120.0
C64 C63 H63 120.0
C65 C64 C63 120.0
C65 C64 H64 120.0
C63 C64 H64 120.0
C64 C65 C66 120.0
C64 C65 H65 120.0
C66 C65 H65 120.0
C65 C66 C61 120.0
C65 C66 H66 120.0
C61 C66 H66 120.0
O6 C61' C62' 121.5(11)
O6 C61' C66' 118.4(11)
C62' C61' C66' 120.0
C63' C62' C61' 120.0
C63' C62' H62' 120.0
C61' C62' H62' 120.0
C62' C63' C64' 120.0
C62' C63' H63' 120.0
C64' C63' H63' 120.0
C65' C64' C63' 120.0
C65' C64' H64' 120.0
C63' C64' H64' 120.0
C66' C65' C64' 120.0
C66' C65' H65' 120.0
C64' C65' H65' 120.0
C65' C66' C61' 120.0
C65' C66' H66' 120.0
C61' C66' H66' 120.0
C102 C101 H10A 109.5
C102 C101 H10B 109.5
H10A C101 H10B 109.5
C102 C101 H10C 109.5
H10A C101 H10C 109.5
H10B C101 H10C 109.5
C103 C102 C101 112.9(10)
C103 C102 H10D 109.0
C101 C102 H10D 109.0
C103 C102 H10E 109.0
C101 C102 H10E 109.0
H10D C102 H10E 107.8
C104 C103 C102 113.2(10)
C104 C103 H10F 108.9
C102 C103 H10F 108.9
C104 C103 H10G 108.9
C102 C103 H10G 108.9
H10F C103 H10G 107.7
C103 C104 C105 113.3(10)
C103 C104 H10H 108.9
C105 C104 H10H 108.9
C103 C104 H10I 108.9
C105 C104 H10I 108.9
H10H C104 H10I 107.7
C104 C105 C106 112.7(10)
C104 C105 H10J 109.1
C106 C105 H10J 109.1
C104 C105 H10K 109.1
C106 C105 H10K 109.1
H10J C105 H10K 107.8
C105 C106 H10L 109.5
C105 C106 H10M 109.5
H10L C106 H10M 109.5
C105 C106 H10N 109.5
H10L C106 H10N 109.5
H10M C106 H10N 109.5

loop_
_geom_bond_atom_site_label_1
_geom_bond_atom_site_label_2
_geom_bond_distance
Nb1 O1 1.808(6)
Nb1 O2 1.835(5)
Nb1 F4 1.873(5)
Nb1 F5 1.879(5)
Nb1 F3 2.071(4)
Nb1 F1 2.073(5)
Nb2 O4 1.822(5)
Nb2 O3 1.829(5)
Nb2 F7 1.878(5)
Nb2 F6 1.898(4)
Nb2 F1 2.083(4)
Nb2 F2 2.091(4)
Nb3 O5 1.815(6)
Nb3 O6 1.827(6)
Nb3 F9 1.870(5)
Nb3 F8 1.882(5)
Nb3 F2 2.070(5)
Nb3 F3 2.075(5)
O1 C11 1.370(8)
O1 C11' 1.374(8)
O2 C21 1.391(9)
O3 C31 1.389(9)
O4 C41 1.404(9)
O5 C51 1.381(9)
O6 C61 1.381(8)
O6 C61' 1.383(8)
C11 C12 1.3900
C11 C16 1.3900
C12 C13 1.3900
C12 H12 0.9500
C13 C14 1.3900
C13 H13 0.9500
C14 C15 1.3900
C14 H14 0.9500
C15 C16 1.3900
C15 H15 0.9500
C16 H16 0.9500
C11' C12' 1.3900
C11' C16' 1.3900
C12' C13' 1.3900
C12' H12' 0.9500
C13' C14' 1.3900
C13' H13' 0.9500
C14' C15' 1.3900
C14' H14' 0.9500
C15' C16' 1.3900
C15' H15' 0.9500
C16' H16' 0.9500
C21 C26 1.385(11)
C21 C22 1.390(11)
C22 C23 1.382(11)
C22 H22 0.9500
C23 C24 1.381(11)
C23 H23 0.9500
C24 C25 1.373(12)
C24 H24 0.9500
C25 C26 1.383(11)
C25 H25 0.9500
C26 H26 0.9500
C31 C32 1.372(10)
C31 C36 1.372(11)
C32 C33 1.378(12)
C32 H32 0.9500
C33 C34 1.375(12)
C33 H33 0.9500
C34 C35 1.380(11)
C34 H34 0.9500
C35 C36 1.363(11)
C35 H35 0.9500
C36 H36 0.9500
C41 C42 1.358(11)
C41 C46 1.370(12)
C42 C43 1.381(11)
C42 H42 0.9500
C43 C44 1.366(12)
C43 H43 0.9500
C44 C45 1.358(12)
C44 H44 0.9500
C45 C46 1.384(12)
C45 H45 0.9500
C46 H46 0.9500
C51 C52 1.354(12)
C51 C56 1.376(12)
C52 C53 1.405(12)
C52 H52 0.9500
C53 C54 1.342(13)
C53 H53 0.9500
C54 C55 1.355(13)
C54 H54 0.9500
C55 C56 1.380(13)
C55 H55 0.9500
C56 H56 0.9500
C61 C62 1.3900
C61 C66 1.3900
C62 C63 1.3900
C62 H62 0.9500
C63 C64 1.3900
C63 H63 0.9500
C64 C65 1.3900
C64 H64 0.9500
C65 C66 1.3900
C65 H65 0.9500
C66 H66 0.9500
C61' C62' 1.3900
C61' C66' 1.3900
C62' C63' 1.3900
C62' H62' 0.9500
C63' C64' 1.3900
C63' H63' 0.9500
C64' C65' 1.3900
C64' H64' 0.9500
C65' C66' 1.3900
C65' H65' 0.9500
C66' H66' 0.9500
C101 C102 1.539(9)
C101 H10A 0.9800
C101 H10B 0.9800
C101 H10C 0.9800
C102 C103 1.531(9)
C102 H10D 0.9900
C102 H10E 0.9900
C103 C104 1.528(10)
C103 H10F 0.9900
C103 H10G 0.9900
C104 C105 1.532(9)
C104 H10H 0.9900
C104 H10I 0.9900
C105 C106 1.544(9)
C105 H10J 0.9900
C105 H10K 0.9900
C106 H10L 0.9800
C106 H10M 0.9800
C106 H10N 0.9800

loop_
_geom_torsion_atom_site_label_1
_geom_torsion_atom_site_label_2
_geom_torsion_atom_site_label_3
_geom_torsion_atom_site_label_4
_geom_torsion
O1 Nb1 F1 Nb2 13.1(19)
O2 Nb1 F1 Nb2 -160.3(6)
F4 Nb1 F1 Nb2 101.6(6)
F5 Nb1 F1 Nb2 -65.8(6)
F3 Nb1 F1 Nb2 18.0(6)
O4 Nb2 F1 Nb1 -27.7(16)
O3 Nb2 F1 Nb1 149.8(6)
F7 Nb2 F1 Nb1 52.4(6)
F6 Nb2 F1 Nb1 -115.5(6)
F2 Nb2 F1 Nb1 -30.7(6)
O5 Nb3 F2 Nb2 143.6(6)
O6 Nb3 F2 Nb2 -56.7(16)
F9 Nb3 F2 Nb2 47.6(5)
F8 Nb3 F2 Nb2 -119.9(6)
F3 Nb3 F2 Nb2 -35.8(5)
O4 Nb2 F2 Nb3 -135.1(6)
O3 Nb2 F2 Nb3 48.4(18)
F7 Nb2 F2 Nb3 -38.9(5)
F6 Nb2 F2 Nb3 126.7(5)
F1 Nb2 F2 Nb3 44.4(5)
O1 Nb1 F3 Nb3 -166.3(8)
O2 Nb1 F3 Nb3 26(2)
F4 Nb1 F3 Nb3 -69.4(7)
F5 Nb1 F3 Nb3 98.0(7)
F1 Nb1 F3 Nb3 14.5(7)
O5 Nb3 F3 Nb1 -15(3)
O6 Nb3 F3 Nb1 166.1(8)
F9 Nb3 F3 Nb1 -95.2(7)
F8 Nb3 F3 Nb1 72.3(7)
F2 Nb3 F3 Nb1 -10.2(7)
O2 Nb1 O1 C11 176(3)
F4 Nb1 O1 C11 -85(3)
F5 Nb1 O1 C11 81(3)
F3 Nb1 O1 C11 -2(3)
F1 Nb1 O1 C11 3(4)
O2 Nb1 O1 C11' 157(2)
F4 Nb1 O1 C11' -104(2)
F5 Nb1 O1 C11' 61(2)
F3 Nb1 O1 C11' -22(2)
F1 Nb1 O1 C11' -17(3)
O1 Nb1 O2 C21 -119.7(13)
F4 Nb1 O2 C21 142.1(13)
F5 Nb1 O2 C21 -23.3(13)
F3 Nb1 O2 C21 48(2)
F1 Nb1 O2 C21 59.2(13)
O4 Nb2 O3 C31 -57(3)
F7 Nb2 O3 C31 -155(3)
F6 Nb2 O3 C31 42(3)
F1 Nb2 O3 C31 123(3)
F2 Nb2 O3 C31 119(3)
O3 Nb2 O4 C41 -144(2)
F7 Nb2 O4 C41 -45(2)
F6 Nb2 O4 C41 120(2)
F1 Nb2 O4 C41 34(3)
F2 Nb2 O4 C41 37(2)
O6 Nb3 O5 C51 -54(5)
F9 Nb3 O5 C51 -154(5)
F8 Nb3 O5 C51 40(5)
F2 Nb3 O5 C51 122(5)
F3 Nb3 O5 C51 127(5)
O5 Nb3 O6 C61 98(2)
F9 Nb3 O6 C61 -165(2)
F8 Nb3 O6 C61 0(2)
F2 Nb3 O6 C61 -62(3)
F3 Nb3 O6 C61 -82(2)
O5 Nb3 O6 C61' 90(3)
F9 Nb3 O6 C61' -173(2)
F8 Nb3 O6 C61' -8(3)
F2 Nb3 O6 C61' -70(3)
F3 Nb3 O6 C61' -91(3)
C11' O1 C11 C12 12(9)
Nb1 O1 C11 C12 -79(3)
C11' O1 C11 C16 -166(10)
Nb1 O1 C11 C16 103(3)
O1 C11 C12 C13 -178.1(12)
C16 C11 C12 C13 0.0
C11 C12 C13 C14 0.0
C12 C13 C14 C15 0.0
C13 C14 C15 C16 0.0
C14 C15 C16 C11 0.0
O1 C11 C16 C15 177.8(14)
C12 C11 C16 C15 0.0
C11 O1 C11' C12' 128(9)
Nb1 O1 C11' C12' -125(2)
C11 O1 C11' C16' -41(9)
Nb1 O1 C11' C16' 67(3)
O1 C11' C12' C13' -167.7(14)
C16' C11' C12' C13' 0.0
C11' C12' C13' C14' 0.0
C12' C13' C14' C15' 0.0
C13' C14' C15' C16' 0.0
C14' C15' C16' C11' 0.0
O1 C11' C16' C15' 169.7(12)
C12' C11' C16' C15' 0.0
Nb1 O2 C21 C26 -120.3(12)
Nb1 O2 C21 C22 59.7(16)
C26 C21 C22 C23 0.3(12)
O2 C21 C22 C23 -179.7(7)
C21 C22 C23 C24 -0.6(12)
C22 C23 C24 C25 2.0(13)
C23 C24 C25 C26 -3.2(14)
C24 C25 C26 C21 2.9(13)
C22 C21 C26 C25 -1.4(12)
O2 C21 C26 C25 178.6(7)
Nb2 O3 C31 C32 -108(3)
Nb2 O3 C31 C36 72(3)
C36 C31 C32 C33 -1.5(12)
O3 C31 C32 C33 178.3(7)
C31 C32 C33 C34 1.0(12)
C32 C33 C34 C35 0.8(13)
C33 C34 C35 C36 -2.2(13)
C34 C35 C36 C31 1.7(12)
C32 C31 C36 C35 0.2(12)
O3 C31 C36 C35 -179.6(7)
Nb2 O4 C41 C42 -31(3)
Nb2 O4 C41 C46 149.0(18)
C46 C41 C42 C43 -1.0(13)
O4 C41 C42 C43 179.0(7)
C41 C42 C43 C44 -0.4(13)
C42 C43 C44 C45 0.9(14)
C43 C44 C45 C46 -0.1(14)
C42 C41 C46 C45 1.8(13)
O4 C41 C46 C45 -178.2(7)
C44 C45 C46 C41 -1.2(13)
Nb3 O5 C51 C52 150(5)
Nb3 O5 C51 C56 -30(6)
C56 C51 C52 C53 -0.1(15)
O5 C51 C52 C53 -179.7(9)
C51 C52 C53 C54 -0.7(16)
C52 C53 C54 C55 2.1(17)
C53 C54 C55 C56 -2.8(18)
C52 C51 C56 C55 -0.5(16)
O5 C51 C56 C55 179.0(9)
C54 C55 C56 C51 2.0(17)
C61' O6 C61 C62 -42(13)
Nb3 O6 C61 C62 165.6(17)
C61' O6 C61 C66 132(13)
Nb3 O6 C61 C66 -20(3)
O6 C61 C62 C63 174.0(15)
C66 C61 C62 C63 0.0
C61 C62 C63 C64 0.0
C62 C63 C64 C65 0.0
C63 C64 C65 C66 0.0
C64 C65 C66 C61 0.0
O6 C61 C66 C65 -173.8(15)
C62 C61 C66 C65 0.0
C61 O6 C61' C62' 84(13)
Nb3 O6 C61' C62' 120(2)
C61 O6 C61' C66' -91(13)
Nb3 O6 C61' C66' -56(3)
O6 C61' C62' C63' -175.8(12)
C66' C61' C62' C63' 0.0
C61' C62' C63' C64' 0.0
C62' C63' C64' C65' 0.0
C63' C64' C65' C66' 0.0
C64' C65' C66' C61' 0.0
O6 C61' C66' C65' 176.0(12)
C62' C61' C66' C65' 0.0
C101 C102 C103 C104 -33(5)
C102 C103 C104 C105 -127(6)
C103 C104 C105 C106 -143(5)
